data_7211114
loop_
_publ_author_name
'Rees, Gregory J.'
'Day, Stephen P.'
'Lari, Alberth'
'Howes, Andrew P.'
'Iuga, Dinu'
'Pitak, Mateusz B.'
'Coles, Simon J.'
'Threlfall, Terry L.'
'Light, Mark E.'
'Smith, Mark E.'
'Quigley, David'
'Wallis, John D.'
'Hanna, John V.'

_publ_section_title
;
 A multinuclear solid state NMR, density functional theory and X-Ray
 diffraction study of hydrogen bonding in Group I hydrogen dibenzoates
;
_journal_issue 43
_journal_name_full CrystEngComm
_journal_page_first 8823
_journal_paper_doi 10.1039/c3ce41258j
_journal_volume 15
_journal_year 2013
_chemical_formula_sum 'C21 H17 Na O6'
_chemical_formula_weight 388.34
_chemical_name_systematic
; 
Sodium benzoate.2benzoic acid
;
_space_group_IT_number 14
_symmetry_cell_setting monoclinic
_symmetry_space_group_name_Hall '-P 2ybc'
_symmetry_space_group_name_H-M 'P 1 21/c 1'
_atom_sites_solution_hydrogens mixed
_atom_sites_solution_primary direct
_atom_sites_solution_secondary difmap
_audit_creation_method SHELXL-97
_cell_angle_alpha 90.00
_cell_angle_beta 97.047(2)
_cell_angle_gamma 90.00
_cell_formula_units_Z 4
_cell_length_a 5.80770(10)
_cell_length_b 14.4331(4)
_cell_length_c 22.0139(6)
_cell_measurement_reflns_used 9263
_cell_measurement_temperature 120(2)
_cell_measurement_theta_max 27.48
_cell_measurement_theta_min 2.91
_cell_volume 1831.33(8)
_computing_cell_refinement 'DENZO (Otwinowski & Minor, 1997) & COLLECT (Hooft, R.W.W., 1998)'
_computing_data_collection 'COLLECT (Hooft, R.W.W., 1998)'
_computing_data_reduction 'DENZO (Otwinowski & Minor, 1997) & COLLECT (Hooft, R.W.W., 1998)'
_computing_structure_refinement 'SHELXL-97 (Sheldrick, 1997)'
_computing_structure_solution 'SHELXS-97 (Sheldrick, 1990)'
_diffrn_ambient_temperature 120(2)
_diffrn_detector_area_resol_mean 9.091
_diffrn_measured_fraction_theta_full 0.994
_diffrn_measured_fraction_theta_max 0.992
_diffrn_measurement_device_type
;
 Bruker-Nonius Roper CCD camera on \k-goniostat 
;
_diffrn_measurement_method '\f & \w scans'
_diffrn_radiation_monochromator graphite
_diffrn_radiation_source 'Bruker-Nonius FR591 rotating anode'
_diffrn_radiation_type MoK\a
_diffrn_radiation_wavelength 0.71073
_diffrn_reflns_av_R_equivalents 0.0409
_diffrn_reflns_av_sigmaI/netI 0.0339
_diffrn_reflns_limit_h_max 7
_diffrn_reflns_limit_h_min -7
_diffrn_reflns_limit_k_max 18
_diffrn_reflns_limit_k_min -18
_diffrn_reflns_limit_l_max 28
_diffrn_reflns_limit_l_min -28
_diffrn_reflns_number 21737
_diffrn_reflns_theta_full 27.50
_diffrn_reflns_theta_max 27.51
_diffrn_reflns_theta_min 2.97
_exptl_absorpt_coefficient_mu 0.123
_exptl_absorpt_correction_T_max 0.746
_exptl_absorpt_correction_T_min 0.652
_exptl_absorpt_correction_type multi-scan
_exptl_absorpt_process_details 'SADABS 2007/2 (Sheldrick, G.M., 2007)'
_exptl_crystal_colour colourless
_exptl_crystal_density_diffrn 1.408
_exptl_crystal_density_method 'not measured'
_exptl_crystal_description blade
_exptl_crystal_F_000 808
_exptl_crystal_size_max 0.50
_exptl_crystal_size_mid 0.26
_exptl_crystal_size_min 0.16
_refine_diff_density_max 0.267
_refine_diff_density_min -0.287
_refine_diff_density_rms 0.058
_refine_ls_extinction_method none
_refine_ls_goodness_of_fit_ref 1.043
_refine_ls_hydrogen_treatment mixed
_refine_ls_matrix_type full
_refine_ls_number_parameters 261
_refine_ls_number_reflns 4185
_refine_ls_number_restraints 0
_refine_ls_restrained_S_all 1.043
_refine_ls_R_factor_all 0.0526
_refine_ls_R_factor_gt 0.0405
_refine_ls_shift/su_max 0.001
_refine_ls_shift/su_mean 0.000
_refine_ls_structure_factor_coef Fsqd
_refine_ls_weighting_details 'calc w=1/[\s^2^(Fo^2^)+(0.0483P)^2^+0.6575P] where P=(Fo^2^+2Fc^2^)/3'
_refine_ls_weighting_scheme calc
_refine_ls_wR_factor_gt 0.0957
_refine_ls_wR_factor_ref 0.1023
_reflns_number_gt 3434
_reflns_number_total 4185
_reflns_threshold_expression >2sigma(I)
_cod_data_source_file c3ce41258j.txt
_cod_data_source_block sodium4a
_cod_original_sg_symbol_H-M P21/c
_cod_database_code 7211114

loop_
_symmetry_equiv_pos_as_xyz
'x, y, z'
'-x, y+1/2, -z+1/2'
'-x, -y, -z'
'x, -y-1/2, z-1/2'

loop_
_atom_site_label
_atom_site_type_symbol
_atom_site_fract_x
_atom_site_fract_y
_atom_site_fract_z
_atom_site_U_iso_or_equiv
_atom_site_adp_type
_atom_site_occupancy
_atom_site_symmetry_multiplicity
_atom_site_calc_flag
_atom_site_refinement_flags
Na1 Na 0.41188(9) 0.38482(4) 0.98674(2) 0.01707(14) Uani 1 1 d .
O1A O 0.02415(16) 0.38149(6) 1.04046(4) 0.0163(2) Uani 1 1 d .
O2A O -0.28857(15) 0.46829(6) 1.04742(4) 0.0156(2) Uani 1 1 d .
C1A C -0.0012(2) 0.46076(9) 1.13424(6) 0.0125(3) Uani 1 1 d .
C2A C 0.2264(2) 0.43890(9) 1.15800(6) 0.0151(3) Uani 1 1 d .
H2A H 0.3268 0.4103 1.1326 0.018 Uiso 1 1 calc R
C3A C 0.3062(2) 0.45897(10) 1.21872(7) 0.0184(3) Uani 1 1 d .
H3A H 0.4612 0.4440 1.2347 0.022 Uiso 1 1 calc R
C4A C 0.1607(2) 0.50078(10) 1.25606(6) 0.0192(3) Uani 1 1 d .
H4A H 0.2156 0.5142 1.2976 0.023 Uiso 1 1 calc R
C5A C -0.0659(2) 0.52291(10) 1.23257(7) 0.0192(3) Uani 1 1 d .
H5A H -0.1658 0.5517 1.2580 0.023 Uiso 1 1 calc R
C6A C -0.1462(2) 0.50305(9) 1.17206(6) 0.0156(3) Uani 1 1 d .
H6A H -0.3011 0.5183 1.1562 0.019 Uiso 1 1 calc R
C7A C -0.0969(2) 0.43644(9) 1.06976(6) 0.0124(3) Uani 1 1 d .
O1B O 0.79092(16) 0.34214(7) 0.93723(5) 0.0193(2) Uani 1 1 d .
O2B O 0.14684(15) 0.30221(7) 0.91828(4) 0.0181(2) Uani 1 1 d .
C1B C 0.8359(2) 0.28536(9) 0.83810(6) 0.0135(3) Uani 1 1 d .
C2B C 0.6065(2) 0.30552(9) 0.81559(6) 0.0163(3) Uani 1 1 d .
H2B H 0.5059 0.3323 0.8417 0.020 Uiso 1 1 calc R
C3B C 0.5256(2) 0.28635(10) 0.75489(7) 0.0199(3) Uani 1 1 d .
H3B H 0.3698 0.3007 0.7394 0.024 Uiso 1 1 calc R
C4B C 0.6710(2) 0.24645(10) 0.71675(7) 0.0199(3) Uani 1 1 d .
H4B H 0.6150 0.2340 0.6752 0.024 Uiso 1 1 calc R
C5B C 0.8983(2) 0.22463(10) 0.73929(7) 0.0199(3) Uani 1 1 d .
H5B H 0.9973 0.1964 0.7134 0.024 Uiso 1 1 calc R
C6B C 0.9804(2) 0.24406(10) 0.79972(7) 0.0171(3) Uani 1 1 d .
H6B H 1.1360 0.2292 0.8151 0.020 Uiso 1 1 calc R
C7B C 0.9385(2) 0.31004(9) 0.90129(6) 0.0140(3) Uani 1 1 d .
O1C O 0.16706(18) 0.21606(8) 1.08356(5) 0.0257(3) Uani 1 1 d .
O2C O 0.49749(17) 0.25314(7) 1.04668(5) 0.0220(2) Uani 1 1 d .
C1C C 0.4473(2) 0.09834(9) 1.08128(6) 0.0163(3) Uani 1 1 d .
C2C C 0.3055(2) 0.03742(10) 1.10859(7) 0.0210(3) Uani 1 1 d .
H2C H 0.1668 0.0593 1.1225 0.025 Uiso 1 1 calc R
C3C C 0.3664(3) -0.05551(10) 1.11557(7) 0.0260(3) Uani 1 1 d .
H3C H 0.2702 -0.0970 1.1346 0.031 Uiso 1 1 calc R
C4C C 0.5677(3) -0.08761(11) 1.09469(7) 0.0262(3) Uani 1 1 d .
H4C H 0.6069 -0.1514 1.0982 0.031 Uiso 1 1 calc R
C5C C 0.7117(2) -0.02657(11) 1.06869(7) 0.0234(3) Uani 1 1 d .
H5C H 0.8510 -0.0486 1.0553 0.028 Uiso 1 1 calc R
C6C C 0.6540(2) 0.06672(10) 1.06208(7) 0.0199(3) Uani 1 1 d .
H6C H 0.7540 0.1085 1.0447 0.024 Uiso 1 1 calc R
C7C C 0.3764(2) 0.19648(9) 1.06885(6) 0.0165(3) Uani 1 1 d .
H1B H 0.878(4) 0.3548(16) 0.9740(11) 0.061(7) Uiso 1 1 d .
H1C H 0.129(4) 0.2719(17) 1.0719(11) 0.057(7) Uiso 1 1 d .

loop_
_atom_site_aniso_label
_atom_site_aniso_U_11
_atom_site_aniso_U_22
_atom_site_aniso_U_33
_atom_site_aniso_U_23
_atom_site_aniso_U_13
_atom_site_aniso_U_12
Na1 0.0171(3) 0.0133(3) 0.0193(3) 0.0019(2) -0.0043(2) -0.0011(2)
O1A 0.0172(5) 0.0180(5) 0.0135(5) -0.0025(4) 0.0009(4) 0.0042(4)
O2A 0.0141(5) 0.0142(5) 0.0174(5) 0.0010(4) -0.0027(4) 0.0012(3)
C1A 0.0146(6) 0.0105(6) 0.0124(6) 0.0019(5) 0.0014(5) -0.0012(5)
C2A 0.0139(6) 0.0156(7) 0.0161(7) 0.0015(5) 0.0028(5) 0.0001(5)
C3A 0.0147(6) 0.0212(7) 0.0181(7) 0.0027(6) -0.0023(5) -0.0017(5)
C4A 0.0244(7) 0.0197(7) 0.0129(7) -0.0005(5) -0.0004(5) -0.0053(6)
C5A 0.0236(7) 0.0184(7) 0.0165(7) -0.0012(6) 0.0065(6) 0.0012(5)
C6A 0.0146(6) 0.0150(6) 0.0173(7) 0.0011(5) 0.0021(5) 0.0007(5)
C7A 0.0131(6) 0.0102(6) 0.0139(6) 0.0028(5) 0.0012(5) -0.0018(5)
O1B 0.0149(5) 0.0288(6) 0.0140(5) -0.0048(4) 0.0011(4) 0.0021(4)
O2B 0.0143(5) 0.0209(5) 0.0182(5) -0.0037(4) -0.0013(4) 0.0012(4)
C1B 0.0151(6) 0.0115(6) 0.0141(7) 0.0001(5) 0.0022(5) -0.0016(5)
C2B 0.0157(6) 0.0168(7) 0.0164(7) -0.0008(5) 0.0027(5) 0.0011(5)
C3B 0.0152(7) 0.0215(7) 0.0220(8) 0.0009(6) -0.0019(5) 0.0012(5)
C4B 0.0234(7) 0.0204(7) 0.0148(7) -0.0036(6) -0.0017(5) -0.0020(6)
C5B 0.0216(7) 0.0193(7) 0.0189(7) -0.0050(6) 0.0033(6) 0.0025(5)
C6B 0.0142(6) 0.0174(7) 0.0191(7) -0.0020(5) 0.0001(5) 0.0008(5)
C7B 0.0158(6) 0.0116(6) 0.0148(7) 0.0009(5) 0.0024(5) -0.0008(5)
O1C 0.0227(6) 0.0171(6) 0.0389(7) 0.0070(5) 0.0105(5) 0.0051(4)
O2C 0.0202(5) 0.0181(5) 0.0272(6) 0.0076(4) 0.0010(4) -0.0008(4)
C1C 0.0182(7) 0.0145(7) 0.0151(7) 0.0004(5) -0.0031(5) -0.0001(5)
C2C 0.0215(7) 0.0195(7) 0.0216(8) 0.0032(6) 0.0007(6) -0.0007(5)
C3C 0.0295(8) 0.0190(7) 0.0278(8) 0.0057(6) -0.0030(6) -0.0049(6)
C4C 0.0330(8) 0.0160(7) 0.0259(8) -0.0010(6) -0.0114(6) 0.0042(6)
C5C 0.0216(7) 0.0236(8) 0.0228(8) -0.0040(6) -0.0057(6) 0.0068(6)
C6C 0.0184(7) 0.0222(7) 0.0182(7) 0.0003(6) -0.0019(5) -0.0001(5)
C7C 0.0170(7) 0.0169(7) 0.0148(7) 0.0004(5) -0.0018(5) 0.0004(5)

loop_
_atom_type_symbol
_atom_type_description
_atom_type_scat_dispersion_real
_atom_type_scat_dispersion_imag
_atom_type_scat_source
C C 0.0033 0.0016 'International Tables Vol C Tables 4.2.6.8 and 6.1.1.4'
H H 0.0000 0.0000 'International Tables Vol C Tables 4.2.6.8 and 6.1.1.4'
O O 0.0106 0.0060 'International Tables Vol C Tables 4.2.6.8 and 6.1.1.4'
Na Na 0.0362 0.0249 'International Tables Vol C Tables 4.2.6.8 and 6.1.1.4'

loop_
_geom_angle_atom_site_label_1
_geom_angle_atom_site_label_2
_geom_angle_atom_site_label_3
_geom_angle
_geom_angle_site_symmetry_1
_geom_angle_site_symmetry_3
O2C Na1 O2A 163.49(4) . 3_567
O2C Na1 O2B 91.54(4) . .
O2A Na1 O2B 95.95(4) 3_567 .
O2C Na1 O2A 90.26(4) . 1_655
O2A Na1 O2A 84.00(4) 3_567 1_655
O2B Na1 O2A 173.31(4) . 1_655
O2C Na1 O1B 85.01(4) . .
O2A Na1 O1B 108.47(4) 3_567 .
O2B Na1 O1B 97.51(4) . .
O2A Na1 O1B 76.22(3) 1_655 .
O2C Na1 O1A 82.39(4) . .
O2A Na1 O1A 85.23(3) 3_567 .
O2B Na1 O1A 75.67(3) . .
O2A Na1 O1A 110.97(4) 1_655 .
O1B Na1 O1A 165.46(4) . .
O2C Na1 Na1 129.85(4) . 3_667
O2A Na1 Na1 42.58(2) 3_567 3_667
O2B Na1 Na1 138.13(4) . 3_667
O2A Na1 Na1 41.42(2) 1_655 3_667
O1B Na1 Na1 92.79(3) . 3_667
O1A Na1 Na1 100.84(3) . 3_667
C7A O1A Na1 139.00(8) . .
C7A O2A Na1 133.27(8) . 3_567
C7A O2A Na1 126.04(8) . 1_455
Na1 O2A Na1 96.00(4) 3_567 1_455
C6A C1A C2A 119.22(12) . .
C6A C1A C7A 119.06(11) . .
C2A C1A C7A 121.67(12) . .
C3A C2A C1A 120.11(12) . .
C3A C2A H2A 119.9 . .
C1A C2A H2A 119.9 . .
C4A C3A C2A 120.30(12) . .
C4A C3A H3A 119.8 . .
C2A C3A H3A 119.9 . .
C3A C4A C5A 119.82(13) . .
C3A C4A H4A 120.1 . .
C5A C4A H4A 120.1 . .
C6A C5A C4A 120.08(13) . .
C6A C5A H5A 120.0 . .
C4A C5A H5A 120.0 . .
C5A C6A C1A 120.48(12) . .
C5A C6A H6A 119.8 . .
C1A C6A H6A 119.8 . .
O2A C7A O1A 123.10(12) . .
O2A C7A C1A 119.69(11) . .
O1A C7A C1A 117.20(11) . .
C7B O1B Na1 164.35(9) . .
C7B O1B H1B 105.7(13) . .
Na1 O1B H1B 89.3(13) . .
C7B O2B Na1 133.98(9) 1_455 .
C2B C1B C6B 119.56(12) . .
C2B C1B C7B 122.55(12) . .
C6B C1B C7B 117.82(11) . .
C3B C2B C1B 119.76(12) . .
C3B C2B H2B 120.1 . .
C1B C2B H2B 120.1 . .
C4B C3B C2B 120.39(13) . .
C4B C3B H3B 119.8 . .
C2B C3B H3B 119.8 . .
C3B C4B C5B 120.05(13) . .
C3B C4B H4B 120.0 . .
C5B C4B H4B 120.0 . .
C6B C5B C4B 119.81(13) . .
C6B C5B H5B 120.1 . .
C4B C5B H5B 120.1 . .
C5B C6B C1B 120.40(12) . .
C5B C6B H6B 119.8 . .
C1B C6B H6B 119.8 . .
O2B C7B O1B 122.56(12) 1_655 .
O2B C7B C1B 121.98(12) 1_655 .
O1B C7B C1B 115.45(11) . .
C7C O1C H1C 109.4(15) . .
C7C O2C Na1 132.82(9) . .
C2C C1C C6C 120.03(13) . .
C2C C1C C7C 121.00(12) . .
C6C C1C C7C 118.89(13) . .
C1C C2C C3C 120.09(14) . .
C1C C2C H2C 120.0 . .
C3C C2C H2C 120.0 . .
C4C C3C C2C 119.91(14) . .
C4C C3C H3C 120.0 . .
C2C C3C H3C 120.0 . .
C5C C4C C3C 120.02(14) . .
C5C C4C H4C 120.0 . .
C3C C4C H4C 120.0 . .
C4C C5C C6C 120.60(14) . .
C4C C5C H5C 119.7 . .
C6C C5C H5C 119.7 . .
C5C C6C C1C 119.30(14) . .
C5C C6C H6C 120.3 . .
C1C C6C H6C 120.3 . .
O2C C7C O1C 123.10(13) . .
O2C C7C C1C 123.42(12) . .
O1C C7C C1C 113.48(12) . .

loop_
_geom_bond_atom_site_label_1
_geom_bond_atom_site_label_2
_geom_bond_distance
_geom_bond_site_symmetry_2
Na1 O2C 2.3322(11) .
Na1 O2A 2.3326(10) 3_567
Na1 O2B 2.3436(11) .
Na1 O2A 2.3859(10) 1_655
Na1 O1B 2.6461(11) .
Na1 O1A 2.6693(10) .
Na1 Na1 3.5067(10) 3_667
O1A C7A 1.2847(15) .
O2A C7A 1.2482(15) .
O2A Na1 2.3326(10) 3_567
O2A Na1 2.3859(10) 1_455
C1A C6A 1.3953(18) .
C1A C2A 1.3966(18) .
C1A C7A 1.5012(18) .
C2A C3A 1.3905(19) .
C2A H2A 0.9500 .
C3A C4A 1.387(2) .
C3A H3A 0.9500 .
C4A C5A 1.391(2) .
C4A H4A 0.9500 .
C5A C6A 1.386(2) .
C5A H5A 0.9500 .
C6A H6A 0.9500 .
O1B C7B 1.3194(16) .
O1B H1B 0.92(2) .
O2B C7B 1.2273(16) 1_455
C1B C2B 1.3938(18) .
C1B C6B 1.3956(18) .
C1B C7B 1.4878(18) .
C2B C3B 1.389(2) .
C2B H2B 0.9500 .
C3B C4B 1.387(2) .
C3B H3B 0.9500 .
C4B C5B 1.388(2) .
C4B H4B 0.9500 .
C5B C6B 1.386(2) .
C5B H5B 0.9500 .
C6B H6B 0.9500 .
C7B O2B 1.2273(16) 1_655
O1C C7C 1.3262(17) .
O1C H1C 0.87(2) .
O2C C7C 1.2192(17) .
C1C C2C 1.391(2) .
C1C C6C 1.397(2) .
C1C C7C 1.4910(19) .
C2C C3C 1.391(2) .
C2C H2C 0.9500 .
C3C C4C 1.388(2) .
C3C H3C 0.9500 .
C4C C5C 1.385(2) .
C4C H4C 0.9500 .
C5C C6C 1.391(2) .
C5C H5C 0.9500 .
C6C H6C 0.9500 .
